data_4023090
loop_
_publ_author_name
'Yu-Hsuan Wang'
'Novruz G. Akhmedov'
'Jeffrey L. Petersen'
'Kung K. Wang'

_publ_section_title
;
 Construction of Unusual and Congested Polycyclic Structures
 via Benzannulated Enediynyl Alcohols Derived from Truxenone
;
_journal_name_full 'Journal of Organic Chemistry'
_journal_page_first 9604
_journal_page_last 9608
_journal_paper_doi 10.1021/jo701736y
_journal_volume 72
_journal_year 2007
_chemical_formula_sum 'C78 H48 Cl2 O2'
_chemical_formula_weight 1088.06
_chemical_name_systematic
; 
 ? 
;
_space_group_IT_number 14
_symmetry_cell_setting monoclinic
_symmetry_space_group_name_Hall '-P 2ybc'
_symmetry_space_group_name_H-M 'P 1 21/c 1'
_atom_sites_solution_hydrogens geom
_atom_sites_solution_primary direct
_atom_sites_solution_secondary difmap
_audit_creation_method SHELXL-97
_cell_angle_alpha 90.00
_cell_angle_beta 104.304(2)
_cell_angle_gamma 90.00
_cell_formula_units_Z 4
_cell_length_a 15.1872(17)
_cell_length_b 16.2849(18)
_cell_length_c 23.826(2)
_cell_measurement_reflns_used 5819
_cell_measurement_temperature 295(2)
_cell_measurement_theta_max 27.45
_cell_measurement_theta_min 2.50
_cell_volume 5710.0(11)
_computing_structure_refinement 'SHELXL-97 (Sheldrick, 1997)'
_computing_structure_solution 'SHELXS-97 (Sheldrick, 1990)'
_diffrn_ambient_temperature 295(2)
_diffrn_measured_fraction_theta_full 0.977
_diffrn_measured_fraction_theta_max 0.977
_diffrn_radiation_monochromator graphite
_diffrn_radiation_source 'fine-focus sealed tube'
_diffrn_radiation_type MoK\a
_diffrn_radiation_wavelength 0.71073
_diffrn_reflns_av_R_equivalents 0.0948
_diffrn_reflns_av_sigmaI/netI 0.1912
_diffrn_reflns_limit_h_max 18
_diffrn_reflns_limit_h_min -19
_diffrn_reflns_limit_k_max 21
_diffrn_reflns_limit_k_min -21
_diffrn_reflns_limit_l_max 27
_diffrn_reflns_limit_l_min -30
_diffrn_reflns_number 39671
_diffrn_reflns_theta_full 27.52
_diffrn_reflns_theta_max 27.52
_diffrn_reflns_theta_min 1.76
_exptl_absorpt_coefficient_mu 0.164
_exptl_absorpt_correction_type semi-empirical
_exptl_absorpt_process_details SADABS
_exptl_crystal_density_diffrn 1.266
_exptl_crystal_density_method 'not measured'
_exptl_crystal_F_000 2264
_exptl_crystal_size_max 0.44
_exptl_crystal_size_mid 0.34
_exptl_crystal_size_min 0.14
_refine_diff_density_max 0.198
_refine_diff_density_min -0.253
_refine_diff_density_rms 0.045
_refine_ls_extinction_method none
_refine_ls_goodness_of_fit_ref 0.767
_refine_ls_hydrogen_treatment riding
_refine_ls_matrix_type full
_refine_ls_number_parameters 704
_refine_ls_number_reflns 12840
_refine_ls_number_restraints 0
_refine_ls_restrained_S_all 0.767
_refine_ls_R_factor_all 0.2261
_refine_ls_R_factor_gt 0.0745
_refine_ls_shift/su_max 0.001
_refine_ls_shift/su_mean 0.000
_refine_ls_structure_factor_coef Fsqd
_refine_ls_weighting_details 'calc w=1/[\s^2^(Fo^2^)+(0.0975P)^2^+0.0000P] where P=(Fo^2^+2Fc^2^)/3'
_refine_ls_weighting_scheme calc
_refine_ls_wR_factor_gt 0.1699
_refine_ls_wR_factor_ref 0.2050
_reflns_number_gt 3716
_reflns_number_total 12840
_reflns_threshold_expression >2sigma(I)
_cod_data_source_file jo701736y-File004.cif
_cod_data_source_block lw3plt
_cod_original_sg_symbol_H-M 'P 21/c'
_cod_database_code 4023090

loop_
_symmetry_equiv_pos_as_xyz
'x, y, z'
'-x, y+1/2, -z+1/2'
'-x, -y, -z'
'x, -y-1/2, z-1/2'

loop_
_atom_site_label
_atom_site_type_symbol
_atom_site_fract_x
_atom_site_fract_y
_atom_site_fract_z
_atom_site_U_iso_or_equiv
_atom_site_adp_type
_atom_site_occupancy
_atom_site_symmetry_multiplicity
_atom_site_calc_flag
_atom_site_refinement_flags
Cl1 Cl 0.20356(10) 0.44853(8) 0.47460(5) 0.0905(5) Uani 1 1 d .
Cl2 Cl 0.01489(12) 0.10171(12) 0.83429(6) 0.1394(7) Uani 1 1 d .
C1 C 0.3269(3) 0.2072(2) 0.64649(13) 0.0461(10) Uani 1 1 d .
C2 C 0.3565(3) 0.1943(2) 0.58989(14) 0.0489(10) Uani 1 1 d .
C3 C 0.3293(3) 0.2476(2) 0.54596(14) 0.0473(10) Uani 1 1 d .
C4 C 0.3583(3) 0.2548(3) 0.49126(13) 0.0500(10) Uani 1 1 d .
C5 C 0.4159(3) 0.2073(3) 0.46706(14) 0.0584(12) Uani 1 1 d .
H5 H 0.4444 0.1608 0.4857 0.070 Uiso 1 1 calc R
C6 C 0.4290(3) 0.2326(3) 0.41314(16) 0.0680(13) Uani 1 1 d .
H6 H 0.4672 0.2024 0.3960 0.082 Uiso 1 1 calc R
C7 C 0.3869(3) 0.3004(3) 0.38574(17) 0.0768(14) Uani 1 1 d .
H7 H 0.3969 0.3151 0.3501 0.092 Uiso 1 1 calc R
C8 C 0.3297(3) 0.3479(3) 0.40906(16) 0.0637(12) Uani 1 1 d .
H8 H 0.3008 0.3940 0.3899 0.076 Uiso 1 1 calc R
C9 C 0.3172(3) 0.3236(3) 0.46263(14) 0.0528(11) Uani 1 1 d .
C10 C 0.2605(3) 0.3599(2) 0.49762(14) 0.0522(11) Uani 1 1 d .
C11 C 0.2631(3) 0.3136(2) 0.54586(14) 0.0491(10) Uani 1 1 d .
C12 C 0.2158(3) 0.3119(2) 0.59197(14) 0.0510(11) Uani 1 1 d .
C13 C 0.1234(3) 0.3391(3) 0.59066(15) 0.0567(11) Uani 1 1 d .
C14 C 0.0592(3) 0.3845(3) 0.55190(18) 0.0726(14) Uani 1 1 d .
H14 H 0.0731 0.4077 0.5195 0.087 Uiso 1 1 calc R
C15 C -0.0260(4) 0.3951(3) 0.5617(2) 0.0942(17) Uani 1 1 d .
H15 H -0.0701 0.4234 0.5345 0.113 Uiso 1 1 calc R
C16 C -0.0474(3) 0.3643(3) 0.6114(2) 0.0917(17) Uani 1 1 d .
H16 H -0.1039 0.3746 0.6185 0.110 Uiso 1 1 calc R
C17 C 0.0170(3) 0.3181(3) 0.65006(18) 0.0792(15) Uani 1 1 d .
H17 H 0.0035 0.2964 0.6831 0.095 Uiso 1 1 calc R
C18 C 0.1011(3) 0.3045(3) 0.63940(15) 0.0587(12) Uani 1 1 d .
C19 C 0.2491(3) 0.2654(2) 0.63929(14) 0.0483(10) Uani 1 1 d .
C20 C 0.1806(3) 0.2571(3) 0.67618(14) 0.0488(10) Uani 1 1 d .
C21 C 0.2005(3) 0.2986(3) 0.73638(15) 0.0557(11) Uani 1 1 d .
C22 C 0.1670(3) 0.2642(3) 0.77810(15) 0.0634(13) Uani 1 1 d .
C23 C 0.1632(3) 0.2993(3) 0.83491(15) 0.0672(13) Uani 1 1 d .
C24 C 0.2044(3) 0.3659(3) 0.86697(18) 0.0847(15) Uani 1 1 d .
H24 H 0.2424 0.4007 0.8527 0.102 Uiso 1 1 calc R
C25 C 0.1877(4) 0.3795(4) 0.9205(2) 0.0996(19) Uani 1 1 d .
H25 H 0.2147 0.4242 0.9424 0.120 Uiso 1 1 calc R
C26 C 0.1326(5) 0.3289(5) 0.9424(2) 0.117(2) Uani 1 1 d .
H26 H 0.1215 0.3408 0.9782 0.141 Uiso 1 1 calc R
C27 C 0.0934(4) 0.2613(4) 0.9126(2) 0.0998(19) Uani 1 1 d .
H27 H 0.0564 0.2267 0.9278 0.120 Uiso 1 1 calc R
C28 C 0.1104(3) 0.2455(3) 0.85867(16) 0.0744(14) Uani 1 1 d .
C29 C 0.0839(3) 0.1767(3) 0.81966(17) 0.0836(16) Uani 1 1 d .
C30 C 0.1203(3) 0.1851(3) 0.77312(15) 0.0697(14) Uani 1 1 d .
C31 C 0.1293(3) 0.1327(3) 0.72511(16) 0.0616(12) Uani 1 1 d .
C32 C 0.1292(3) 0.0432(3) 0.71843(17) 0.0721(14) Uani 1 1 d .
C33 C 0.0904(4) -0.0229(4) 0.7425(2) 0.0972(18) Uani 1 1 d .
H33 H 0.0589 -0.0128 0.7707 0.117 Uiso 1 1 calc R
C34 C 0.0990(5) -0.1020(5) 0.7246(3) 0.138(3) Uani 1 1 d .
H34 H 0.0725 -0.1446 0.7407 0.165 Uiso 1 1 calc R
C35 C 0.1454(5) -0.1198(4) 0.6838(2) 0.131(2) Uani 1 1 d .
H35 H 0.1509 -0.1738 0.6725 0.157 Uiso 1 1 calc R
C36 C 0.1843(4) -0.0557(4) 0.6594(2) 0.0984(18) Uani 1 1 d .
H36 H 0.2164 -0.0666 0.6317 0.118 Uiso 1 1 calc R
C37 C 0.1749(3) 0.0229(3) 0.67645(17) 0.0687(13) Uani 1 1 d .
C38 C 0.2041(3) 0.1019(3) 0.65206(14) 0.0609(12) Uani 1 1 d .
C39 C 0.1615(3) 0.1679(3) 0.68248(15) 0.0600(12) Uani 1 1 d .
C40 C 0.3005(3) 0.1273(2) 0.67216(13) 0.0468(10) Uani 1 1 d .
C41 C 0.3630(3) 0.1083(2) 0.72149(14) 0.0481(10) Uani 1 1 d .
C42 C 0.4370(3) 0.1694(3) 0.73277(14) 0.0497(10) Uani 1 1 d .
C43 C 0.5165(3) 0.1747(3) 0.77709(16) 0.0704(14) Uani 1 1 d .
H43 H 0.5324 0.1338 0.8050 0.084 Uiso 1 1 calc R
C44 C 0.5701(3) 0.2424(4) 0.77770(18) 0.0815(15) Uani 1 1 d .
H44 H 0.6233 0.2470 0.8069 0.098 Uiso 1 1 calc R
C45 C 0.5486(3) 0.3040(3) 0.73695(19) 0.0825(15) Uani 1 1 d .
H45 H 0.5864 0.3495 0.7392 0.099 Uiso 1 1 calc R
C46 C 0.4698(3) 0.2976(3) 0.69232(17) 0.0658(12) Uani 1 1 d .
H46 H 0.4551 0.3379 0.6639 0.079 Uiso 1 1 calc R
C47 C 0.4140(3) 0.2303(3) 0.69102(14) 0.0495(10) Uani 1 1 d .
C48 C 0.2404(4) 0.3812(3) 0.74196(17) 0.0646(13) Uani 1 1 d .
C49 C 0.1854(4) 0.4514(4) 0.7342(2) 0.0993(17) Uani 1 1 d .
H49 H 0.1225 0.4456 0.7229 0.119 Uiso 1 1 calc R
C50 C 0.2229(6) 0.5288(4) 0.7431(2) 0.122(2) Uani 1 1 d .
H50 H 0.1855 0.5748 0.7383 0.146 Uiso 1 1 calc R
C51 C 0.3141(7) 0.5375(6) 0.7589(3) 0.127(3) Uani 1 1 d .
H51 H 0.3388 0.5900 0.7648 0.152 Uiso 1 1 calc R
C52 C 0.3707(5) 0.4719(6) 0.7664(3) 0.122(2) Uani 1 1 d .
H52 H 0.4334 0.4789 0.7763 0.146 Uiso 1 1 calc R
C53 C 0.3319(4) 0.3927(4) 0.7589(2) 0.0900(17) Uani 1 1 d .
H53 H 0.3699 0.3470 0.7658 0.108 Uiso 1 1 calc R
C54 C 0.3623(3) 0.0448(3) 0.76318(16) 0.0572(11) Uani 1 1 d .
C55 C 0.3681(3) 0.0009(3) 0.80362(17) 0.0668(13) Uani 1 1 d .
C56 C 0.3722(4) -0.0550(3) 0.85117(18) 0.0776(15) Uani 1 1 d .
C57 C 0.3016(4) -0.1085(4) 0.8497(2) 0.109(2) Uani 1 1 d .
H57 H 0.2509 -0.1088 0.8184 0.131 Uiso 1 1 calc R
C58 C 0.3077(6) -0.1631(5) 0.8969(4) 0.150(3) Uani 1 1 d .
H58 H 0.2599 -0.1988 0.8969 0.180 Uiso 1 1 calc R
C59 C 0.3811(7) -0.1638(6) 0.9413(4) 0.161(4) Uani 1 1 d .
H59 H 0.3844 -0.2015 0.9711 0.193 Uiso 1 1 calc R
C60 C 0.4519(6) -0.1102(5) 0.9440(2) 0.130(3) Uani 1 1 d .
H60 H 0.5018 -0.1110 0.9759 0.157 Uiso 1 1 calc R
C61 C 0.4492(5) -0.0540(4) 0.8986(2) 0.0908(19) Uani 1 1 d .
C62 C 0.5239(6) -0.0010(5) 0.9002(2) 0.102(2) Uani 1 1 d .
C63 C 0.5905(6) 0.0380(6) 0.9036(2) 0.101(2) Uani 1 1 d .
C64 C 0.6701(6) 0.0868(6) 0.9074(2) 0.109(2) Uani 1 1 d .
C65 C 0.7507(7) 0.0552(5) 0.8988(2) 0.132(3) Uani 1 1 d .
H65 H 0.7552 0.0001 0.8896 0.159 Uiso 1 1 calc R
C66 C 0.8235(8) 0.1069(9) 0.9040(4) 0.171(4) Uani 1 1 d .
H66 H 0.8765 0.0844 0.8976 0.205 Uiso 1 1 calc R
C67 C 0.8252(9) 0.1863(9) 0.9173(4) 0.167(5) Uani 1 1 d .
H67 H 0.8773 0.2181 0.9215 0.200 Uiso 1 1 calc R
C68 C 0.7428(9) 0.2194(7) 0.9248(3) 0.168(4) Uani 1 1 d .
H68 H 0.7391 0.2750 0.9326 0.201 Uiso 1 1 calc R
C69 C 0.6688(6) 0.1705(7) 0.9205(3) 0.122(2) Uani 1 1 d .
H69 H 0.6157 0.1934 0.9265 0.147 Uiso 1 1 calc R
C70 C 0.4231(3) 0.1283(3) 0.58935(14) 0.0549(12) Uani 1 1 d .
C71 C 0.3916(4) 0.0494(4) 0.57436(18) 0.0799(15) Uani 1 1 d .
H71 H 0.3298 0.0379 0.5665 0.096 Uiso 1 1 calc R
C72 C 0.4537(6) -0.0130(4) 0.5711(2) 0.105(2) Uani 1 1 d .
H72 H 0.4330 -0.0661 0.5613 0.126 Uiso 1 1 calc R
C73 C 0.5438(6) 0.0039(5) 0.5823(2) 0.107(2) Uani 1 1 d .
H73 H 0.5847 -0.0375 0.5796 0.128 Uiso 1 1 calc R
C74 C 0.5742(4) 0.0809(4) 0.5973(2) 0.0921(17) Uani 1 1 d .
H74 H 0.6362 0.0920 0.6053 0.111 Uiso 1 1 calc R
C75 C 0.5142(4) 0.1430(3) 0.60083(17) 0.0748(14) Uani 1 1 d .
H75 H 0.5361 0.1956 0.6112 0.090 Uiso 1 1 calc R
O1 O 0.17927(19) 0.1023(2) 0.58997(9) 0.0696(9) Uani 1 1 d .
H1 H 0.1238 0.1046 0.5784 0.104 Uiso 1 1 calc R

loop_
_atom_site_aniso_label
_atom_site_aniso_U_11
_atom_site_aniso_U_22
_atom_site_aniso_U_33
_atom_site_aniso_U_23
_atom_site_aniso_U_13
_atom_site_aniso_U_12
Cl1 0.1273(12) 0.0764(9) 0.0723(7) 0.0304(7) 0.0332(7) 0.0430(8)
Cl2 0.1394(14) 0.2023(19) 0.1030(10) -0.0094(11) 0.0801(10) -0.0547(13)
C1 0.047(3) 0.060(3) 0.0326(17) 0.0067(18) 0.0124(18) 0.010(2)
C2 0.050(3) 0.060(3) 0.0400(18) 0.007(2) 0.0156(18) 0.007(2)
C3 0.059(3) 0.046(3) 0.0386(18) 0.0095(19) 0.0155(18) 0.005(2)
C4 0.060(3) 0.060(3) 0.0312(17) -0.001(2) 0.0137(18) 0.002(2)
C5 0.066(3) 0.070(3) 0.0413(19) 0.012(2) 0.019(2) 0.012(2)
C6 0.079(3) 0.078(4) 0.055(2) 0.010(2) 0.034(2) 0.005(3)
C7 0.092(4) 0.094(4) 0.052(2) 0.016(3) 0.034(3) 0.002(3)
C8 0.078(3) 0.061(3) 0.052(2) 0.017(2) 0.017(2) 0.007(3)
C9 0.064(3) 0.057(3) 0.0424(19) 0.010(2) 0.021(2) 0.006(2)
C10 0.065(3) 0.048(3) 0.0422(19) 0.0131(19) 0.0098(19) 0.013(2)
C11 0.059(3) 0.046(3) 0.0404(19) 0.0091(18) 0.0105(19) 0.010(2)
C12 0.052(3) 0.058(3) 0.0420(19) 0.004(2) 0.0094(19) 0.012(2)
C13 0.056(3) 0.068(3) 0.042(2) 0.001(2) 0.004(2) 0.021(2)
C14 0.065(3) 0.090(4) 0.063(3) 0.009(3) 0.015(2) 0.026(3)
C15 0.083(4) 0.116(5) 0.079(3) -0.001(3) 0.010(3) 0.031(3)
C16 0.052(3) 0.135(5) 0.082(3) -0.021(3) 0.006(3) 0.022(3)
C17 0.055(3) 0.122(5) 0.062(3) -0.016(3) 0.018(3) 0.012(3)
C18 0.050(3) 0.081(3) 0.046(2) -0.013(2) 0.016(2) 0.012(2)
C19 0.052(3) 0.056(3) 0.0402(19) 0.0038(19) 0.0182(19) 0.008(2)
C20 0.044(3) 0.063(3) 0.0432(19) 0.006(2) 0.0166(19) 0.008(2)
C21 0.051(3) 0.071(3) 0.044(2) -0.005(2) 0.011(2) 0.007(2)
C22 0.051(3) 0.093(4) 0.050(2) 0.003(2) 0.020(2) 0.007(3)
C23 0.067(3) 0.099(4) 0.0378(19) 0.000(2) 0.017(2) 0.022(3)
C24 0.097(4) 0.101(4) 0.059(3) -0.011(3) 0.024(3) 0.024(3)
C25 0.099(5) 0.144(6) 0.054(3) -0.013(3) 0.017(3) 0.025(4)
C26 0.129(6) 0.174(7) 0.055(3) -0.011(4) 0.033(3) 0.049(5)
C27 0.096(4) 0.157(6) 0.058(3) 0.009(3) 0.041(3) 0.021(4)
C28 0.064(3) 0.120(4) 0.041(2) 0.005(3) 0.016(2) 0.017(3)
C29 0.060(3) 0.143(5) 0.056(2) 0.005(3) 0.029(2) -0.009(3)
C30 0.053(3) 0.119(4) 0.040(2) 0.007(2) 0.017(2) 0.000(3)
C31 0.057(3) 0.077(4) 0.054(2) 0.007(2) 0.021(2) -0.003(3)
C32 0.074(3) 0.089(4) 0.053(2) 0.008(3) 0.016(2) -0.009(3)
C33 0.122(5) 0.097(5) 0.083(3) -0.004(3) 0.045(3) -0.032(4)
C34 0.197(8) 0.115(6) 0.124(5) -0.005(4) 0.084(5) -0.060(5)
C35 0.215(8) 0.095(5) 0.097(4) -0.009(4) 0.065(5) -0.050(5)
C36 0.151(6) 0.073(4) 0.082(3) -0.007(3) 0.051(3) -0.030(4)
C37 0.091(4) 0.065(4) 0.052(2) 0.002(2) 0.023(2) -0.020(3)
C38 0.065(3) 0.081(3) 0.0362(19) -0.001(2) 0.013(2) -0.007(3)
C39 0.053(3) 0.086(4) 0.041(2) -0.002(2) 0.0100(19) 0.001(3)
C40 0.059(3) 0.057(3) 0.0277(17) 0.0101(18) 0.0169(18) 0.007(2)
C41 0.065(3) 0.048(3) 0.036(2) 0.0073(19) 0.021(2) 0.010(2)
C42 0.052(3) 0.066(3) 0.0349(19) 0.007(2) 0.018(2) 0.009(2)
C43 0.059(3) 0.109(4) 0.045(2) 0.021(2) 0.016(2) 0.006(3)
C44 0.059(3) 0.133(5) 0.051(2) 0.011(3) 0.011(2) -0.009(3)
C45 0.079(4) 0.105(4) 0.059(3) 0.004(3) 0.010(3) -0.018(3)
C46 0.076(3) 0.077(4) 0.048(2) 0.008(2) 0.023(2) -0.006(3)
C47 0.053(3) 0.059(3) 0.041(2) 0.005(2) 0.021(2) 0.008(2)
C48 0.075(4) 0.074(4) 0.050(2) -0.008(2) 0.024(2) 0.006(3)
C49 0.113(5) 0.078(4) 0.091(4) -0.005(3) -0.005(3) 0.002(4)
C50 0.162(8) 0.086(6) 0.098(4) 0.001(4) -0.004(5) -0.007(5)
C51 0.155(8) 0.129(7) 0.095(4) -0.014(5) 0.028(5) -0.057(7)
C52 0.113(6) 0.146(8) 0.116(5) -0.046(5) 0.046(4) -0.030(6)
C53 0.085(5) 0.111(5) 0.078(3) -0.034(3) 0.030(3) -0.017(4)
C54 0.067(3) 0.062(3) 0.045(2) 0.004(2) 0.018(2) 0.011(2)
C55 0.086(4) 0.072(3) 0.046(2) 0.008(2) 0.024(2) 0.024(3)
C56 0.093(4) 0.093(4) 0.056(3) 0.021(3) 0.036(3) 0.033(3)
C57 0.112(5) 0.116(5) 0.121(4) 0.051(4) 0.067(4) 0.028(4)
C58 0.139(7) 0.162(7) 0.185(7) 0.115(6) 0.111(6) 0.067(6)
C59 0.183(10) 0.189(9) 0.145(6) 0.111(6) 0.103(7) 0.101(7)
C60 0.158(7) 0.167(7) 0.085(4) 0.055(4) 0.066(4) 0.085(6)
C61 0.125(6) 0.101(5) 0.059(3) 0.030(3) 0.048(4) 0.054(4)
C62 0.105(7) 0.145(8) 0.055(3) 0.016(4) 0.022(5) 0.054(6)
C63 0.101(6) 0.148(8) 0.054(3) 0.017(4) 0.016(4) 0.049(6)
C64 0.117(7) 0.151(8) 0.053(3) 0.025(4) 0.012(4) 0.035(6)
C65 0.136(7) 0.183(8) 0.096(4) 0.039(4) 0.065(5) 0.050(7)
C66 0.129(9) 0.261(14) 0.142(7) 0.057(9) 0.072(6) 0.005(10)
C67 0.131(9) 0.255(14) 0.095(5) 0.036(8) -0.007(5) -0.053(11)
C68 0.136(8) 0.246(12) 0.100(5) 0.001(6) -0.010(6) -0.023(10)
C69 0.098(6) 0.174(9) 0.085(4) 0.001(5) 0.004(4) 0.019(6)
C70 0.072(4) 0.064(3) 0.0336(19) 0.015(2) 0.022(2) 0.020(3)
C71 0.093(4) 0.087(4) 0.064(3) 0.013(3) 0.027(3) 0.016(4)
C72 0.134(6) 0.091(5) 0.095(4) -0.003(3) 0.037(4) 0.038(5)
C73 0.117(6) 0.109(6) 0.096(4) -0.001(4) 0.029(4) 0.066(5)
C74 0.081(4) 0.114(5) 0.083(3) -0.001(4) 0.025(3) 0.037(4)
C75 0.063(4) 0.098(4) 0.068(3) 0.013(3) 0.024(3) 0.028(3)
O1 0.073(2) 0.100(2) 0.0336(12) -0.0022(14) 0.0098(13) -0.007(2)

loop_
_atom_type_symbol
_atom_type_description
_atom_type_scat_dispersion_real
_atom_type_scat_dispersion_imag
_atom_type_scat_source
C C 0.0033 0.0016 'International Tables Vol C Tables 4.2.6.8 and 6.1.1.4'
H H 0.0000 0.0000 'International Tables Vol C Tables 4.2.6.8 and 6.1.1.4'
Cl Cl 0.1484 0.1585 'International Tables Vol C Tables 4.2.6.8 and 6.1.1.4'
O O 0.0106 0.0060 'International Tables Vol C Tables 4.2.6.8 and 6.1.1.4'

loop_
_geom_angle_atom_site_label_1
_geom_angle_atom_site_label_2
_geom_angle_atom_site_label_3
_geom_angle
C19 C1 C47 116.8(3)
C19 C1 C40 107.9(3)
C47 C1 C40 101.5(3)
C19 C1 C2 112.4(3)
C47 C1 C2 104.6(3)
C40 C1 C2 113.3(3)
C3 C2 C70 122.9(3)
C3 C2 C1 119.6(3)
C70 C2 C1 117.2(3)
C2 C3 C11 123.5(3)
C2 C3 C4 129.5(4)
C11 C3 C4 107.0(3)
C9 C4 C5 120.0(3)
C9 C4 C3 107.6(3)
C5 C4 C3 132.4(4)
C4 C5 C6 117.3(4)
C7 C6 C5 121.3(4)
C6 C7 C8 122.1(4)
C7 C8 C9 116.9(4)
C4 C9 C8 122.4(4)
C4 C9 C10 107.8(3)
C8 C9 C10 129.8(4)
C11 C10 C9 110.9(3)
C11 C10 Cl1 130.2(3)
C9 C10 Cl1 118.9(3)
C10 C11 C12 136.8(4)
C10 C11 C3 106.4(3)
C12 C11 C3 116.8(3)
C19 C12 C11 119.3(3)
C19 C12 C13 110.3(3)
C11 C12 C13 128.9(3)
C14 C13 C18 119.5(4)
C14 C13 C12 133.7(4)
C18 C13 C12 106.7(3)
C15 C14 C13 119.4(4)
C14 C15 C16 121.5(5)
C17 C16 C15 118.9(5)
C18 C17 C16 119.8(4)
C17 C18 C13 120.7(4)
C17 C18 C20 128.0(4)
C13 C18 C20 111.2(3)
C12 C19 C1 125.1(3)
C12 C19 C20 111.3(3)
C1 C19 C20 120.7(3)
C39 C20 C18 114.0(3)
C39 C20 C19 108.7(3)
C18 C20 C19 100.4(3)
C39 C20 C21 109.3(3)
C18 C20 C21 105.0(3)
C19 C20 C21 119.4(3)
C22 C21 C48 122.5(4)
C22 C21 C20 118.7(4)
C48 C21 C20 117.8(3)
C21 C22 C30 124.9(4)
C21 C22 C23 128.4(5)
C30 C22 C23 106.6(4)
C24 C23 C28 119.6(4)
C24 C23 C22 133.7(4)
C28 C23 C22 106.5(4)
C25 C24 C23 118.3(5)
C26 C25 C24 121.8(6)
C27 C26 C25 121.2(5)
C26 C27 C28 118.2(5)
C27 C28 C23 120.8(5)
C27 C28 C29 130.4(5)
C23 C28 C29 108.7(4)
C30 C29 C28 109.9(4)
C30 C29 Cl2 129.3(4)
C28 C29 Cl2 120.8(3)
C29 C30 C31 135.6(5)
C29 C30 C22 108.0(4)
C31 C30 C22 116.2(3)
C39 C31 C30 117.3(4)
C39 C31 C32 109.2(4)
C30 C31 C32 132.0(4)
C37 C32 C33 116.3(5)
C37 C32 C31 109.1(4)
C33 C32 C31 134.5(4)
C34 C33 C32 120.4(5)
C35 C34 C33 121.7(6)
C34 C35 C36 119.0(6)
C37 C36 C35 119.5(5)
C36 C37 C32 123.0(5)
C36 C37 C38 128.3(4)
C32 C37 C38 108.6(4)
O1 C38 C40 108.6(3)
O1 C38 C37 111.8(3)
C40 C38 C37 118.0(3)
O1 C38 C39 116.9(3)
C40 C38 C39 98.6(3)
C37 C38 C39 102.5(3)
C31 C39 C20 126.8(4)
C31 C39 C38 109.3(4)
C20 C39 C38 121.4(3)
C41 C40 C38 130.0(3)
C41 C40 C1 110.1(3)
C38 C40 C1 116.3(3)
C40 C41 C54 130.0(4)
C40 C41 C42 110.1(3)
C54 C41 C42 119.7(3)
C47 C42 C43 121.1(4)
C47 C42 C41 107.8(3)
C43 C42 C41 131.0(4)
C44 C43 C42 117.3(4)
C43 C44 C45 122.9(5)
C44 C45 C46 119.4(5)
C47 C46 C45 118.9(4)
C46 C47 C42 120.5(4)
C46 C47 C1 129.3(4)
C42 C47 C1 110.2(4)
C53 C48 C49 117.4(5)
C53 C48 C21 121.4(5)
C49 C48 C21 121.1(5)
C50 C49 C48 121.0(6)
C51 C50 C49 119.7(7)
C50 C51 C52 121.8(8)
C51 C52 C53 118.2(8)
C48 C53 C52 121.8(6)
C55 C54 C41 170.1(5)
C54 C55 C56 177.4(5)
C57 C56 C61 121.0(5)
C57 C56 C55 119.9(5)
C61 C56 C55 119.2(5)
C56 C57 C58 118.6(6)
C59 C58 C57 120.8(8)
C58 C59 C60 121.5(7)
C59 C60 C61 120.1(7)
C60 C61 C56 118.0(7)
C60 C61 C62 120.1(7)
C56 C61 C62 121.9(5)
C63 C62 C61 174.6(8)
C62 C63 C64 178.8(9)
C65 C64 C69 117.1(9)
C65 C64 C63 123.1(9)
C69 C64 C63 119.7(8)
C66 C65 C64 118.7(9)
C67 C66 C65 125.9(12)
C66 C67 C68 115.8(12)
C69 C68 C67 120.6(11)
C68 C69 C64 121.9(9)
C75 C70 C71 118.8(5)
C75 C70 C2 122.2(5)
C71 C70 C2 118.9(5)
C70 C71 C72 119.5(5)
C73 C72 C71 120.2(6)
C74 C73 C72 120.1(6)
C73 C74 C75 120.5(6)
C70 C75 C74 120.9(5)

loop_
_geom_bond_atom_site_label_1
_geom_bond_atom_site_label_2
_geom_bond_distance
Cl1 C10 1.702(4)
Cl2 C29 1.701(5)
C1 C19 1.491(5)
C1 C47 1.524(5)
C1 C40 1.533(5)
C1 C2 1.538(4)
C2 C3 1.344(5)
C2 C70 1.478(5)
C3 C11 1.471(5)
C3 C4 1.480(4)
C4 C9 1.378(5)
C4 C5 1.394(5)
C5 C6 1.410(5)
C6 C7 1.359(6)
C7 C8 1.378(6)
C8 C9 1.393(5)
C9 C10 1.462(5)
C10 C11 1.367(4)
C11 C12 1.454(5)
C12 C19 1.348(5)
C12 C13 1.464(5)
C13 C14 1.381(5)
C13 C18 1.405(5)
C14 C15 1.380(6)
C15 C16 1.398(6)
C16 C17 1.387(6)
C17 C18 1.381(5)
C18 C20 1.516(5)
C19 C20 1.525(4)
C20 C39 1.497(5)
C20 C21 1.546(5)
C21 C22 1.345(5)
C21 C48 1.468(6)
C22 C30 1.461(6)
C22 C23 1.484(5)
C23 C24 1.385(6)
C23 C28 1.397(6)
C24 C25 1.379(6)
C25 C26 1.366(8)
C26 C27 1.364(8)
C27 C28 1.395(6)
C28 C29 1.448(6)
C29 C30 1.362(5)
C30 C31 1.461(6)
C31 C39 1.359(5)
C31 C32 1.466(6)
C32 C37 1.391(6)
C32 C33 1.416(6)
C33 C34 1.373(7)
C34 C35 1.365(8)
C35 C36 1.396(7)
C36 C37 1.361(6)
C37 C38 1.521(6)
C38 O1 1.434(4)
C38 C40 1.482(5)
C38 C39 1.526(5)
C40 C41 1.352(5)
C41 C54 1.436(5)
C41 C42 1.475(5)
C42 C47 1.386(5)
C42 C43 1.397(5)
C43 C44 1.368(6)
C44 C45 1.378(6)
C45 C46 1.395(6)
C46 C47 1.382(5)
C48 C53 1.361(6)
C48 C49 1.400(6)
C49 C50 1.379(7)
C50 C51 1.350(9)
C51 C52 1.356(9)
C52 C53 1.411(8)
C54 C55 1.186(5)
C55 C56 1.443(6)
C56 C57 1.375(7)
C56 C61 1.411(7)
C57 C58 1.419(7)
C58 C59 1.334(10)
C59 C60 1.375(10)
C60 C61 1.410(7)
C61 C62 1.418(9)
C62 C63 1.181(9)
C63 C64 1.432(10)
C64 C65 1.389(9)
C64 C69 1.399(9)
C65 C66 1.370(11)
C66 C67 1.330(12)
C67 C68 1.413(12)
C68 C69 1.360(10)
C70 C75 1.363(6)
C70 C71 1.387(6)
C71 C72 1.400(7)
C72 C73 1.356(8)
C73 C74 1.354(8)
C74 C75 1.377(6)
